data_4303350
loop_
_publ_author_name
'Seok Woo Choi'
'Dae Won Ryu'
'Jin Wuk Lee'
'Jung Hee Yoon'
'Hyoung Chan Kim'
'Hyosug Lee'
'Beong Ki Cho'
'Chang Seop Hong'

_publ_section_title
;
One-Dimensional Cyanide-Bridged MnIIIWV Bimetallic Complexes: Metamagnetism,
Spontaneous Resolution, and Slow Magnetic Relaxation
;
_journal_name_full 'Inorganic Chemistry'
_journal_page_first 9066
_journal_page_last 9068
_journal_paper_doi 10.1021/ic901610j
_journal_volume 48
_journal_year 2009
_chemical_formula_sum 'C43 H35 Mn N11 O4 W'
_chemical_formula_weight 1008.61
_chemical_name_systematic
;
 ?
;
_space_group_IT_number 9
_symmetry_cell_setting monoclinic
_symmetry_space_group_name_Hall 'C -2yc'
_symmetry_space_group_name_H-M 'C 1 c 1'
_atom_sites_solution_hydrogens geom
_atom_sites_solution_primary direct
_atom_sites_solution_secondary difmap
_audit_creation_method SHELXL-97
_cell_angle_alpha 90.00
_cell_angle_beta 95.719(2)
_cell_angle_gamma 90.00
_cell_formula_units_Z 4
_cell_length_a 10.2331(2)
_cell_length_b 18.6257(5)
_cell_length_c 21.2873(6)
_cell_measurement_reflns_used 4760
_cell_measurement_temperature 293(2)
_cell_measurement_theta_max 26.003
_cell_measurement_theta_min 2.389
_cell_volume 4037.14(18)
_computing_cell_refinement 'Bruker SMART APEXII'
_computing_data_collection 'Bruker SMART APEXII'
_computing_data_reduction 'Bruker SAINT'
_computing_molecular_graphics WingX
_computing_publication_material WingX
_computing_structure_refinement 'SHELXL-97 (Sheldrick, 1997)'
_computing_structure_solution SHELXTL
_diffrn_ambient_temperature 293(2)
_diffrn_measured_fraction_theta_full 0.994
_diffrn_measured_fraction_theta_max 0.994
_diffrn_measurement_device_type 'CCD area detector'
_diffrn_measurement_method 'omega and phi scans'
_diffrn_radiation_monochromator graphite
_diffrn_radiation_source 'fine-focus sealed tube'
_diffrn_radiation_type MoK\a
_diffrn_radiation_wavelength 0.71073
_diffrn_reflns_av_R_equivalents 0.0614
_diffrn_reflns_av_sigmaI/netI 0.0856
_diffrn_reflns_limit_h_max 13
_diffrn_reflns_limit_h_min -13
_diffrn_reflns_limit_k_max 24
_diffrn_reflns_limit_k_min -24
_diffrn_reflns_limit_l_max 28
_diffrn_reflns_limit_l_min -24
_diffrn_reflns_number 20220
_diffrn_reflns_theta_full 28.33
_diffrn_reflns_theta_max 28.33
_diffrn_reflns_theta_min 1.92
_exptl_absorpt_coefficient_mu 3.218
_exptl_absorpt_correction_T_max 0.7671
_exptl_absorpt_correction_T_min 0.5682
_exptl_absorpt_correction_type multi-scan
_exptl_absorpt_process_details sadabs
_exptl_crystal_colour brown
_exptl_crystal_density_diffrn 1.659
_exptl_crystal_density_method 'not measured'
_exptl_crystal_description plate
_exptl_crystal_F_000 2004
_exptl_crystal_size_max 0.20
_exptl_crystal_size_mid 0.18
_exptl_crystal_size_min 0.09
_refine_diff_density_max 1.563
_refine_diff_density_min -0.906
_refine_diff_density_rms 0.140
_refine_ls_abs_structure_details 'Flack H D (1983), Acta Cryst. A39, 876-881'
_refine_ls_abs_structure_Flack 0.000(9)
_refine_ls_extinction_method none
_refine_ls_goodness_of_fit_ref 1.009
_refine_ls_hydrogen_treatment constr
_refine_ls_matrix_type full
_refine_ls_number_parameters 551
_refine_ls_number_reflns 7567
_refine_ls_number_restraints 3
_refine_ls_restrained_S_all 1.009
_refine_ls_R_factor_all 0.0646
_refine_ls_R_factor_gt 0.0433
_refine_ls_shift/su_max 0.001
_refine_ls_shift/su_mean 0.000
_refine_ls_structure_factor_coef Fsqd
_refine_ls_weighting_details 'calc w=1/[\s^2^(Fo^2^)+(0.0352P)^2^+0.0000P] where P=(Fo^2^+2Fc^2^)/3'
_refine_ls_weighting_scheme calc
_refine_ls_wR_factor_gt 0.0828
_refine_ls_wR_factor_ref 0.0906
_reflns_number_gt 6103
_reflns_number_total 7567
_reflns_threshold_expression >2sigma(I)
_cod_data_source_file ic901610j_si_001.cif
_cod_data_source_block cc
_cod_depositor_comments
;
The following automatic conversions were performed:
'_symmetry_cell_setting' value 'Monoclinic' changed to 'monoclinic'
according to '/home/saulius/struct/CIF-dictionaries/cif_core.dic'
dictionary named 'cif_core.dic' version 2.4.1 from 2010-06-29.

Automatic conversion script
Id: cif_fix_enum 1527 2010-12-29 10:47:43Z saulius 
;
_cod_original_sg_symbol_H-M 'C c'
_cod_database_code 4303350

loop_
_symmetry_equiv_pos_as_xyz
'x, y, z'
'x, -y, z+1/2'
'x+1/2, y+1/2, z'
'x+1/2, -y+1/2, z+1/2'

loop_
_atom_site_label
_atom_site_type_symbol
_atom_site_fract_x
_atom_site_fract_y
_atom_site_fract_z
_atom_site_U_iso_or_equiv
_atom_site_adp_type
_atom_site_occupancy
_atom_site_symmetry_multiplicity
_atom_site_calc_flag
_atom_site_refinement_flags
_atom_site_disorder_assembly
_atom_site_disorder_group
W1 W 0.32511(2) 0.528536(15) 0.004831(19) 0.02575(8) Uani 1 1 d . . .
C1 C 0.2665(7) 0.5371(4) 0.1001(4) 0.0273(16) Uani 1 1 d . . .
N1 N 0.2321(6) 0.5438(3) 0.1502(3) 0.0309(15) Uani 1 1 d . . .
C2 C 0.4902(8) 0.5690(5) 0.0625(4) 0.042(2) Uani 1 1 d . . .
N2 N 0.5782(8) 0.5920(6) 0.0942(4) 0.071(3) Uani 1 1 d . . .
C3 C 0.3093(9) 0.4201(6) 0.0411(4) 0.045(2) Uani 1 1 d . . .
N3 N 0.3049(9) 0.3629(5) 0.0577(5) 0.060(2) Uani 1 1 d . . .
C4 C 0.4935(8) 0.4651(5) -0.0161(5) 0.039(2) Uani 1 1 d . . .
N4 N 0.5816(7) 0.4328(4) -0.0274(4) 0.053(2) Uani 1 1 d . . .
C5 C 0.4190(8) 0.5862(4) -0.0663(4) 0.0334(18) Uani 1 1 d . . .
N5 N 0.4727(8) 0.6161(4) -0.1026(4) 0.052(2) Uani 1 1 d . . .
C6 C 0.2738(7) 0.4751(4) -0.0849(4) 0.0269(15) Uani 1 1 d . . .
N6 N 0.2469(6) 0.4475(3) -0.1316(3) 0.0303(14) Uani 1 1 d . . .
N7 N 0.1075(6) 0.5241(4) -0.0074(3) 0.0336(15) Uani 1 1 d . . .
C7 C 0.0372(8) 0.4651(5) -0.0209(4) 0.039(2) Uani 1 1 d . . .
H7 H 0.0811 0.4227 -0.0282 0.046 Uiso 1 1 calc R . .
C8 C -0.0976(9) 0.4642(6) -0.0246(5) 0.050(2) Uani 1 1 d . . .
H8 H -0.1433 0.4217 -0.0335 0.060 Uiso 1 1 calc R . .
C9 C -0.1642(10) 0.5265(6) -0.0151(5) 0.060(3) Uani 1 1 d . . .
H9 H -0.2554 0.5271 -0.0183 0.072 Uiso 1 1 calc R . .
C10 C -0.0940(8) 0.5873(6) -0.0009(4) 0.049(2) Uani 1 1 d . . .
H10 H -0.1381 0.6296 0.0067 0.059 Uiso 1 1 calc R . .
C11 C 0.0442(8) 0.5875(5) 0.0025(4) 0.039(2) Uani 1 1 d . . .
C12 C 0.1237(9) 0.6493(5) 0.0148(4) 0.041(2) Uani 1 1 d . . .
C13 C 0.0749(10) 0.7172(6) 0.0270(4) 0.049(2) Uani 1 1 d . . .
H13 H -0.0149 0.7225 0.0294 0.059 Uiso 1 1 calc R . .
C14 C 0.1522(13) 0.7752(6) 0.0354(5) 0.061(3) Uani 1 1 d . . .
H14 H 0.1177 0.8199 0.0442 0.073 Uiso 1 1 calc R . .
C15 C 0.2850(12) 0.7664(6) 0.0305(4) 0.057(3) Uani 1 1 d . . .
H15 H 0.3415 0.8056 0.0345 0.069 Uiso 1 1 calc R . .
C16 C 0.3333(14) 0.6973(5) 0.0192(4) 0.047(3) Uani 1 1 d . . .
H16 H 0.4228 0.6911 0.0167 0.057 Uiso 1 1 calc R . .
N8 N 0.2543(7) 0.6408(3) 0.0122(3) 0.0370(17) Uani 1 1 d . . .
Mn1 Mn 0.22158(15) 0.55442(8) 0.25910(8) 0.0238(3) Uani 1 1 d . . .
N9 N 0.2833(6) 0.4516(4) 0.2645(3) 0.0258(14) Uani 1 1 d . . .
C17 C 0.4095(10) 0.4280(6) 0.2396(6) 0.042(3) Uani 1 1 d . . .
H17A H 0.4449 0.3880 0.2651 0.050 Uiso 1 1 calc R . .
H17B H 0.3887 0.4104 0.1969 0.050 Uiso 1 1 calc R . .
C18 C 0.5149(8) 0.4839(5) 0.2386(5) 0.039(2) Uani 1 1 d . . .
H18A H 0.5108 0.5037 0.1963 0.046 Uiso 1 1 calc R . .
H18B H 0.5994 0.4604 0.2470 0.046 Uiso 1 1 calc R . .
C19 C 0.5094(8) 0.5464(5) 0.2851(4) 0.037(2) Uani 1 1 d . . .
H19A H 0.4946 0.5282 0.3266 0.044 Uiso 1 1 calc R . .
H19B H 0.5919 0.5724 0.2887 0.044 Uiso 1 1 calc R . .
N10 N 0.4020(6) 0.5942(4) 0.2618(4) 0.0289(15) Uani 1 1 d . . .
C20 C 0.4302(7) 0.6573(4) 0.2410(4) 0.0266(17) Uani 1 1 d . . .
H20 H 0.5190 0.6682 0.2414 0.032 Uiso 1 1 calc R . .
C21 C 0.3396(7) 0.7120(4) 0.2176(4) 0.0298(17) Uani 1 1 d . . .
C22 C 0.3873(8) 0.7778(4) 0.1896(4) 0.037(2) Uani 1 1 d . . .
C23 C 0.5188(9) 0.7859(5) 0.1770(4) 0.045(2) Uani 1 1 d . . .
H23 H 0.5789 0.7490 0.1861 0.054 Uiso 1 1 calc R . .
C24 C 0.5578(11) 0.8497(6) 0.1509(5) 0.058(3) Uani 1 1 d . . .
H24 H 0.6446 0.8551 0.1423 0.069 Uiso 1 1 calc R . .
C25 C 0.4705(12) 0.9054(6) 0.1374(4) 0.058(3) Uani 1 1 d . . .
H25 H 0.4992 0.9483 0.1211 0.070 Uiso 1 1 calc R . .
C26 C 0.3439(11) 0.8974(5) 0.1477(4) 0.052(3) Uani 1 1 d . . .
H26 H 0.2854 0.9348 0.1375 0.062 Uiso 1 1 calc R . .
C27 C 0.2978(9) 0.8340(4) 0.1736(4) 0.038(2) Uani 1 1 d . . .
C28 C 0.1660(10) 0.8251(5) 0.1834(5) 0.046(2) Uani 1 1 d . . .
H28 H 0.1071 0.8621 0.1724 0.056 Uiso 1 1 calc R . .
C29 C 0.1211(9) 0.7636(4) 0.2087(4) 0.041(2) Uani 1 1 d . . .
H29 H 0.0328 0.7600 0.2151 0.049 Uiso 1 1 calc R . .
C30 C 0.2071(7) 0.7043(4) 0.2255(4) 0.0297(17) Uani 1 1 d . . .
O1 O 0.1543(5) 0.6484(3) 0.2491(3) 0.0307(12) Uani 1 1 d . . .
O2 O 0.0475(5) 0.5220(3) 0.2623(3) 0.0316(12) Uani 1 1 d . . .
C31 C 0.0078(7) 0.4646(4) 0.2923(4) 0.0316(18) Uani 1 1 d . . .
C32 C -0.1240(7) 0.4665(5) 0.3084(4) 0.0358(18) Uani 1 1 d . . .
H32 H -0.1743 0.5077 0.3007 0.043 Uiso 1 1 calc R . .
C33 C -0.1751(9) 0.4094(6) 0.3345(5) 0.046(3) Uani 1 1 d . . .
H33 H -0.2622 0.4109 0.3435 0.055 Uiso 1 1 calc R . .
C34 C -0.0997(8) 0.3456(5) 0.3490(4) 0.038(2) Uani 1 1 d . . .
C35 C -0.1586(10) 0.2870(5) 0.3777(4) 0.048(2) Uani 1 1 d . . .
H35 H -0.2452 0.2904 0.3871 0.058 Uiso 1 1 calc R . .
C36 C -0.0892(12) 0.2254(6) 0.3916(5) 0.062(3) Uani 1 1 d . . .
H36 H -0.1285 0.1861 0.4089 0.074 Uiso 1 1 calc R . .
C37 C 0.0417(12) 0.2230(5) 0.3793(5) 0.057(3) Uani 1 1 d . . .
H37 H 0.0896 0.1812 0.3887 0.068 Uiso 1 1 calc R . .
C38 C 0.1036(9) 0.2810(5) 0.3533(4) 0.041(2) Uani 1 1 d . . .
H38 H 0.1920 0.2782 0.3469 0.049 Uiso 1 1 calc R . .
C39 C 0.0312(8) 0.3444(4) 0.3366(4) 0.0337(19) Uani 1 1 d . . .
C40 C 0.0875(7) 0.4057(4) 0.3073(4) 0.0304(17) Uani 1 1 d . . .
C41 C 0.2161(7) 0.4022(4) 0.2871(4) 0.0284(17) Uani 1 1 d . . .
H41 H 0.2565 0.3574 0.2910 0.034 Uiso 1 1 calc R . .
C42 C 0.3788(13) 0.8866(8) 0.6617(7) 0.085(5) Uani 1 1 d . . .
H42A H 0.4407 0.8550 0.6449 0.127 Uiso 1 1 calc R . .
H42B H 0.4229 0.9296 0.6771 0.127 Uiso 1 1 calc R . .
H42C H 0.3106 0.8987 0.6291 0.127 Uiso 1 1 calc R . .
C43 C 0.3263(11) 0.8541(9) 0.7090(8) 0.086(4) Uani 1 1 d . . .
N11 N 0.2821(12) 0.8203(12) 0.7476(9) 0.165(8) Uani 1 1 d . . .
O3A O -0.0025(17) 0.6975(8) 0.3763(9) 0.075(5) Uani 0.50 1 d PU . .
O3B O 0.0357(14) 0.7007(8) 0.4432(9) 0.068(4) Uani 0.50 1 d PU . .
O4 O 0.2139(12) 0.7813(5) 0.5345(8) 0.152(6) Uani 1 1 d . . .

loop_
_atom_site_aniso_label
_atom_site_aniso_U_11
_atom_site_aniso_U_22
_atom_site_aniso_U_33
_atom_site_aniso_U_23
_atom_site_aniso_U_13
_atom_site_aniso_U_12
W1 0.03265(13) 0.02623(14) 0.01973(12) -0.0021(2) 0.00941(9) -0.0063(2)
C1 0.029(4) 0.025(4) 0.029(4) -0.001(3) 0.005(3) -0.007(3)
N1 0.032(3) 0.034(4) 0.027(4) -0.002(3) 0.003(3) -0.003(3)
C2 0.043(5) 0.059(6) 0.025(4) 0.001(4) 0.010(4) -0.017(4)
N2 0.061(5) 0.109(8) 0.044(5) -0.019(5) 0.010(4) -0.029(5)
C3 0.065(6) 0.050(6) 0.025(5) -0.006(4) 0.036(4) -0.003(5)
N3 0.089(6) 0.033(5) 0.065(6) -0.003(5) 0.037(5) 0.004(4)
C4 0.030(4) 0.040(5) 0.047(6) 0.001(4) 0.003(4) -0.009(4)
N4 0.041(4) 0.046(5) 0.071(6) -0.001(4) 0.007(4) 0.004(4)
C5 0.043(4) 0.027(4) 0.033(5) 0.001(4) 0.018(4) -0.011(3)
N5 0.076(5) 0.043(5) 0.044(5) -0.010(4) 0.031(4) -0.026(4)
C6 0.029(3) 0.029(4) 0.025(4) 0.001(4) 0.011(3) -0.006(3)
N6 0.042(4) 0.025(3) 0.025(4) -0.001(3) 0.008(3) -0.002(3)
N7 0.037(3) 0.037(4) 0.028(4) -0.007(3) 0.011(3) 0.003(3)
C7 0.038(4) 0.048(5) 0.032(5) -0.006(4) 0.013(4) -0.006(4)
C8 0.046(5) 0.068(7) 0.038(5) 0.002(5) 0.009(4) -0.010(5)
C9 0.037(5) 0.078(7) 0.065(8) 0.014(6) 0.011(6) -0.007(6)
C10 0.040(5) 0.060(6) 0.047(6) 0.008(5) 0.007(4) 0.016(5)
C11 0.050(5) 0.048(6) 0.021(4) 0.006(4) 0.010(4) 0.011(4)
C12 0.050(5) 0.048(6) 0.027(5) 0.001(4) 0.007(4) 0.013(4)
C13 0.057(6) 0.056(7) 0.033(5) 0.000(5) -0.001(5) 0.011(5)
C14 0.106(10) 0.039(6) 0.038(6) 0.008(5) 0.001(6) 0.018(6)
C15 0.094(8) 0.046(6) 0.032(5) -0.003(5) 0.008(5) -0.017(6)
C16 0.073(6) 0.050(5) 0.022(7) -0.004(4) 0.023(6) -0.019(5)
N8 0.066(5) 0.025(4) 0.021(4) -0.002(3) 0.013(3) -0.012(3)
Mn1 0.0283(7) 0.0222(7) 0.0222(7) 0.0009(6) 0.0093(5) -0.0003(5)
N9 0.029(3) 0.026(4) 0.024(3) -0.002(3) 0.008(3) 0.001(2)
C17 0.039(5) 0.049(7) 0.041(7) -0.011(5) 0.019(5) 0.017(5)
C18 0.033(4) 0.047(6) 0.037(5) -0.005(4) 0.010(4) 0.003(4)
C19 0.035(4) 0.043(6) 0.032(5) 0.002(4) 0.005(4) 0.002(3)
N10 0.026(3) 0.032(4) 0.029(4) -0.008(3) 0.005(3) -0.002(3)
C20 0.032(4) 0.026(4) 0.023(4) -0.007(3) 0.007(3) -0.009(3)
C21 0.035(4) 0.033(4) 0.023(4) -0.010(3) 0.011(3) -0.012(3)
C22 0.053(5) 0.036(5) 0.023(4) -0.003(4) 0.018(4) -0.024(4)
C23 0.054(5) 0.046(6) 0.037(5) -0.007(4) 0.014(4) -0.023(4)
C24 0.073(7) 0.068(8) 0.035(6) -0.007(5) 0.021(5) -0.040(6)
C25 0.105(9) 0.048(6) 0.026(5) -0.004(5) 0.022(5) -0.036(6)
C26 0.090(7) 0.037(5) 0.031(5) -0.006(4) 0.017(5) -0.022(5)
C27 0.066(6) 0.025(4) 0.027(5) -0.007(4) 0.024(4) -0.004(4)
C28 0.075(6) 0.024(5) 0.046(6) 0.004(4) 0.034(5) 0.008(4)
C29 0.051(5) 0.029(5) 0.048(6) 0.002(4) 0.029(4) -0.002(4)
C30 0.033(4) 0.029(4) 0.030(5) -0.008(3) 0.016(3) -0.001(3)
O1 0.037(3) 0.021(3) 0.037(3) -0.002(2) 0.020(2) -0.002(2)
O2 0.028(3) 0.027(3) 0.040(3) 0.004(3) 0.009(2) -0.002(2)
C31 0.032(4) 0.033(5) 0.031(4) 0.004(4) 0.008(3) -0.009(3)
C32 0.035(4) 0.037(5) 0.037(5) -0.002(4) 0.014(3) -0.006(4)
C33 0.041(5) 0.063(7) 0.034(5) -0.003(5) 0.006(4) -0.019(5)
C34 0.044(5) 0.043(5) 0.027(5) 0.001(4) -0.003(4) -0.014(4)
C35 0.060(6) 0.048(6) 0.038(6) 0.013(5) 0.012(4) -0.022(5)
C36 0.086(8) 0.053(7) 0.045(6) 0.006(5) 0.002(6) -0.045(6)
C37 0.117(10) 0.019(5) 0.034(5) 0.002(4) 0.004(6) -0.018(5)
C38 0.062(6) 0.037(5) 0.024(4) 0.000(4) 0.005(4) -0.002(4)
C39 0.054(5) 0.028(4) 0.019(4) 0.003(3) 0.003(4) -0.011(4)
C40 0.037(4) 0.027(4) 0.029(4) -0.002(3) 0.012(3) -0.007(3)
C41 0.038(4) 0.028(5) 0.019(4) 0.003(3) 0.001(3) 0.010(3)
C42 0.074(9) 0.089(11) 0.084(11) 0.006(8) -0.027(8) 0.004(7)
C43 0.044(6) 0.121(12) 0.096(12) 0.015(10) 0.025(7) -0.015(7)
N11 0.062(8) 0.27(2) 0.163(17) 0.063(16) 0.028(9) -0.008(10)
O3A 0.111(12) 0.040(8) 0.079(10) 0.020(8) 0.040(10) 0.035(8)
O3B 0.063(9) 0.051(9) 0.093(10) -0.006(9) 0.030(9) 0.021(7)
O4 0.152(10) 0.061(6) 0.264(18) 0.030(8) 0.132(11) 0.005(6)

loop_
_atom_type_symbol
_atom_type_description
_atom_type_scat_dispersion_real
_atom_type_scat_dispersion_imag
_atom_type_scat_source
C C 0.0033 0.0016 'International Tables Vol C Tables 4.2.6.8 and 6.1.1.4'
H H 0.0000 0.0000 'International Tables Vol C Tables 4.2.6.8 and 6.1.1.4'
N N 0.0061 0.0033 'International Tables Vol C Tables 4.2.6.8 and 6.1.1.4'
O O 0.0106 0.0060 'International Tables Vol C Tables 4.2.6.8 and 6.1.1.4'
Mn Mn 0.3368 0.7283 'International Tables Vol C Tables 4.2.6.8 and 6.1.1.4'
W W -0.8490 6.8722 'International Tables Vol C Tables 4.2.6.8 and 6.1.1.4'

loop_
_geom_angle_atom_site_label_1
_geom_angle_atom_site_label_2
_geom_angle_atom_site_label_3
_geom_angle
_geom_angle_site_symmetry_1
_geom_angle_site_symmetry_3
_geom_angle_publ_flag
C2 W1 C5 81.1(3) . . ?
C2 W1 C4 73.1(3) . . ?
C5 W1 C4 73.1(3) . . ?
C2 W1 C6 141.2(3) . . ?
C5 W1 C6 72.3(3) . . ?
C4 W1 C6 72.4(3) . . ?
C2 W1 C3 101.9(4) . . ?
C5 W1 C3 139.9(3) . . ?
C4 W1 C3 69.9(3) . . ?
C6 W1 C3 82.4(3) . . ?
C2 W1 C1 73.3(3) . . ?
C5 W1 C1 143.2(3) . . ?
C4 W1 C1 121.9(3) . . ?
C6 W1 C1 142.0(3) . . ?
C3 W1 C1 72.5(3) . . ?
C2 W1 N7 144.3(3) . . ?
C5 W1 N7 116.6(3) . . ?
C4 W1 N7 139.8(3) . . ?
C6 W1 N7 74.2(3) . . ?
C3 W1 N7 84.2(3) . . ?
C1 W1 N7 75.3(3) . . ?
C2 W1 N8 82.7(3) . . ?
C5 W1 N8 75.7(3) . . ?
C4 W1 N8 142.8(3) . . ?
C6 W1 N8 116.2(3) . . ?
C3 W1 N8 144.3(3) . . ?
C1 W1 N8 75.2(3) . . ?
N7 W1 N8 73.3(3) . . ?
N1 C1 W1 177.4(7) . . ?
C1 N1 Mn1 165.0(6) . . ?
N2 C2 W1 178.6(10) . . ?
N3 C3 W1 176.6(8) . . ?
N4 C4 W1 179.1(9) . . ?
N5 C5 W1 177.5(8) . . ?
N6 C6 W1 179.8(8) . . ?
C6 N6 Mn1 152.3(6) . 2_564 ?
C7 N7 C11 119.4(7) . . ?
C7 N7 W1 124.9(5) . . ?
C11 N7 W1 115.7(5) . . ?
N7 C7 C8 122.8(9) . . ?
C9 C8 C7 119.5(9) . . ?
C10 C9 C8 118.6(9) . . ?
C9 C10 C11 121.3(9) . . ?
N7 C11 C10 118.4(8) . . ?
N7 C11 C12 117.1(7) . . ?
C10 C11 C12 124.5(8) . . ?
N8 C12 C13 119.2(9) . . ?
N8 C12 C11 116.7(8) . . ?
C13 C12 C11 124.1(9) . . ?
C14 C13 C12 122.6(10) . . ?
C13 C14 C15 117.7(10) . . ?
C14 C15 C16 119.1(10) . . ?
N8 C16 C15 121.6(12) . . ?
C16 N8 C12 119.8(9) . . ?
C16 N8 W1 123.7(7) . . ?
C12 N8 W1 116.3(6) . . ?
O1 Mn1 O2 88.0(2) . . ?
O1 Mn1 N10 89.1(3) . . ?
O2 Mn1 N10 175.1(3) . . ?
O1 Mn1 N9 175.7(3) . . ?
O2 Mn1 N9 89.2(2) . . ?
N10 Mn1 N9 93.9(3) . . ?
O1 Mn1 N6 97.5(2) . 2_565 ?
O2 Mn1 N6 88.3(2) . 2_565 ?
N10 Mn1 N6 88.1(3) . 2_565 ?
N9 Mn1 N6 85.7(2) . 2_565 ?
O1 Mn1 N1 91.1(2) . . ?
O2 Mn1 N1 98.3(2) . . ?
N10 Mn1 N1 85.7(3) . . ?
N9 Mn1 N1 86.1(3) . . ?
N6 Mn1 N1 169.3(2) 2_565 . ?
C41 N9 C17 115.9(8) . . ?
C41 N9 Mn1 122.0(6) . . ?
C17 N9 Mn1 122.0(6) . . ?
C18 C17 N9 116.4(8) . . ?
C17 C18 C19 116.4(8) . . ?
N10 C19 C18 108.5(7) . . ?
C20 N10 C19 118.8(7) . . ?
C20 N10 Mn1 124.4(5) . . ?
C19 N10 Mn1 116.6(6) . . ?
N10 C20 C21 127.2(7) . . ?
C30 C21 C20 119.3(7) . . ?
C30 C21 C22 120.2(8) . . ?
C20 C21 C22 120.4(7) . . ?
C23 C22 C27 118.9(8) . . ?
C23 C22 C21 122.1(8) . . ?
C27 C22 C21 119.0(7) . . ?
C24 C23 C22 119.2(10) . . ?
C25 C24 C23 121.4(10) . . ?
C26 C25 C24 119.8(9) . . ?
C25 C26 C27 121.6(10) . . ?
C28 C27 C26 121.7(9) . . ?
C28 C27 C22 119.3(8) . . ?
C26 C27 C22 119.0(8) . . ?
C29 C28 C27 121.8(8) . . ?
C28 C29 C30 121.5(8) . . ?
O1 C30 C21 125.3(7) . . ?
O1 C30 C29 116.5(6) . . ?
C21 C30 C29 118.2(7) . . ?
C30 O1 Mn1 128.9(5) . . ?
C31 O2 Mn1 127.5(5) . . ?
O2 C31 C40 123.2(7) . . ?
O2 C31 C32 115.9(7) . . ?
C40 C31 C32 121.0(7) . . ?
C33 C32 C31 120.1(9) . . ?
C32 C33 C34 121.8(9) . . ?
C39 C34 C35 122.0(9) . . ?
C39 C34 C33 118.7(8) . . ?
C35 C34 C33 119.3(9) . . ?
C36 C35 C34 120.4(10) . . ?
C35 C36 C37 118.5(9) . . ?
C36 C37 C38 122.2(10) . . ?
C37 C38 C39 119.9(9) . . ?
C34 C39 C38 117.0(8) . . ?
C34 C39 C40 120.1(7) . . ?
C38 C39 C40 122.9(8) . . ?
C31 C40 C41 120.5(7) . . ?
C31 C40 C39 118.3(7) . . ?
C41 C40 C39 120.8(7) . . ?
N9 C41 C40 129.1(7) . . ?
N11 C43 C42 174(2) . . ?

loop_
_geom_bond_atom_site_label_1
_geom_bond_atom_site_label_2
_geom_bond_distance
_geom_bond_site_symmetry_2
_geom_bond_publ_flag
W1 C2 2.125(8) . ?
W1 C5 2.159(8) . ?
W1 C4 2.171(9) . ?
W1 C6 2.172(8) . ?
W1 C3 2.175(10) . ?
W1 C1 2.178(8) . ?
W1 N7 2.218(6) . ?
W1 N8 2.224(7) . ?
C1 N1 1.162(10) . ?
N1 Mn1 2.340(7) . ?
C2 N2 1.153(11) . ?
C3 N3 1.123(12) . ?
C4 N4 1.130(11) . ?
C5 N5 1.137(10) . ?
C6 N6 1.129(9) . ?
N6 Mn1 2.315(7) 2_564 ?
N7 C7 1.328(10) . ?
N7 C11 1.373(10) . ?
C7 C8 1.373(12) . ?
C8 C9 1.370(14) . ?
C9 C10 1.359(14) . ?
C10 C11 1.409(11) . ?
C11 C12 1.418(13) . ?
C12 N8 1.353(11) . ?
C12 C13 1.394(13) . ?
C13 C14 1.341(15) . ?
C14 C15 1.383(16) . ?
C15 C16 1.408(14) . ?
C16 N8 1.325(12) . ?
Mn1 O1 1.885(5) . ?
Mn1 O2 1.888(5) . ?
Mn1 N10 1.985(7) . ?
Mn1 N9 2.017(7) . ?
Mn1 N6 2.315(7) 2_565 ?
N9 C41 1.272(10) . ?
N9 C17 1.509(11) . ?
C17 C18 1.501(14) . ?
C18 C19 1.533(12) . ?
C19 N10 1.462(10) . ?
N10 C20 1.298(10) . ?
C20 C21 1.433(11) . ?
C21 C30 1.391(10) . ?
C21 C22 1.466(11) . ?
C22 C23 1.407(12) . ?
C22 C27 1.411(12) . ?
C23 C24 1.387(13) . ?
C24 C25 1.380(15) . ?
C25 C26 1.343(14) . ?
C26 C27 1.405(12) . ?
C27 C28 1.396(12) . ?
C28 C29 1.365(11) . ?
C29 C30 1.434(11) . ?
C30 O1 1.298(9) . ?
O2 C31 1.331(9) . ?
C31 C40 1.384(11) . ?
C31 C32 1.425(10) . ?
C32 C33 1.331(13) . ?
C33 C34 1.434(14) . ?
C34 C39 1.391(11) . ?
C34 C35 1.414(11) . ?
C35 C36 1.366(15) . ?
C36 C37 1.391(16) . ?
C37 C38 1.395(13) . ?
C38 C39 1.419(12) . ?
C39 C40 1.448(10) . ?
C40 C41 1.426(11) . ?
C42 C43 1.332(19) . ?
C43 N11 1.16(2) . ?
O3A O3B 1.44(2) . ?
